data_4022845
loop_
_publ_author_name
'Cyril Poriel'
'Mathilde Lachia'
'Claire Wilson'
'James R. Davies'
'Christopher J. Moody'

_publ_contact_author 'Prof. C.J. Moody'
_publ_contact_author_address
;
School of Chemistry
University of Nottingham
University Park
Nottingham
NG7 2RD
;
_publ_contact_author_email c.j.moody@nottingham.ac.uk
_publ_section_title
;
 Oxidative Rearrangement of Indoles: A New Approach to
 the EFHG-Tetracyclic Core of Diazonamide A
;
_journal_name_full 'Journal of Organic Chemistry'
_journal_page_first 2978
_journal_page_last 2987
_journal_paper_doi 10.1021/jo062627r
_journal_volume 72
_journal_year 2007
_chemical_formula_sum 'C17 H15 Br N2 O3'
_chemical_formula_weight 375.22
_chemical_name_systematic
; 
 ? 
;
_space_group_IT_number 2
_symmetry_cell_setting triclinic
_symmetry_space_group_name_Hall '-P 1'
_symmetry_space_group_name_H-M 'P -1'
_atom_sites_solution_hydrogens geom
_atom_sites_solution_primary direct
_atom_sites_solution_secondary difmap
_audit_creation_method SHELXL-97
_cell_angle_alpha 86.396(1)
_cell_angle_beta 77.900(1)
_cell_angle_gamma 71.556(1)
_cell_formula_units_Z 2
_cell_length_a 7.9118(7)
_cell_length_b 9.4898(8)
_cell_length_c 11.6979(10)
_cell_measurement_reflns_used 2892
_cell_measurement_temperature 150(2)
_cell_measurement_theta_max 27.5
_cell_measurement_theta_min 2.75
_cell_volume 814.66(12)
_computing_cell_refinement 'Bruker SAINT version 6.36a (Bruker, 2000)'
_computing_data_collection 'Bruker SMART version 5.625 (Bruker, 2001)'
_computing_data_reduction 'Bruker SAINT; Bruker SHELXTL (Bruker, 2001)'
_computing_publication_material 'enCIFer (CCDC, 2003); PLATON (Spek, 2003)'
_computing_structure_refinement 'SHELXL-97 (Sheldrick, 1997)'
_computing_structure_solution 'SHELXS-97 (Sheldrick, 1990)'
_diffrn_ambient_temperature 150(2)
_diffrn_measured_fraction_theta_full 0.965
_diffrn_measured_fraction_theta_max 0.965
_diffrn_measurement_device_type 'Bruker SMART APEX CCD area detector'
_diffrn_measurement_method \w
_diffrn_radiation_monochromator graphite
_diffrn_radiation_source ' sealed tube'
_diffrn_radiation_type MoK\a
_diffrn_radiation_wavelength 0.71073
_diffrn_reflns_av_R_equivalents 0.016
_diffrn_reflns_av_sigmaI/netI 0.0271
_diffrn_reflns_limit_h_max 10
_diffrn_reflns_limit_h_min -10
_diffrn_reflns_limit_k_max 12
_diffrn_reflns_limit_k_min -12
_diffrn_reflns_limit_l_max 14
_diffrn_reflns_limit_l_min -15
_diffrn_reflns_number 6878
_diffrn_reflns_theta_full 27.50
_diffrn_reflns_theta_max 27.52
_diffrn_reflns_theta_min 2.26
_diffrn_standards_decay_% 0
_diffrn_standards_number 0
_exptl_absorpt_coefficient_mu 2.539
_exptl_absorpt_correction_T_max 1.000
_exptl_absorpt_correction_T_min 0.676
_exptl_absorpt_correction_type multi-scan
_exptl_absorpt_process_details 'Bruker SADABS v2.05'
_exptl_crystal_colour colourless
_exptl_crystal_density_diffrn 1.530
_exptl_crystal_density_method 'not measured'
_exptl_crystal_description tablet
_exptl_crystal_F_000 380
_exptl_crystal_size_max 0.38
_exptl_crystal_size_mid 0.19
_exptl_crystal_size_min 0.09
_refine_diff_density_max 0.555
_refine_diff_density_min -0.267
_refine_diff_density_rms 0.073
_refine_ls_extinction_method none
_refine_ls_goodness_of_fit_ref 1.051
_refine_ls_hydrogen_treatment constr
_refine_ls_matrix_type full
_refine_ls_number_parameters 208
_refine_ls_number_reflns 3625
_refine_ls_number_restraints 0
_refine_ls_restrained_S_all 1.051
_refine_ls_R_factor_all 0.0400
_refine_ls_R_factor_gt 0.0336
_refine_ls_shift/su_max 0.002
_refine_ls_shift/su_mean 0.000
_refine_ls_structure_factor_coef Fsqd
_refine_ls_weighting_details 'calc w=1/[\s^2^(Fo^2^)+(0.0444P)^2^+0.4647P] where P=(Fo^2^+2Fc^2^)/3'
_refine_ls_weighting_scheme calc
_refine_ls_wR_factor_gt 0.0816
_refine_ls_wR_factor_ref 0.0849
_reflns_number_gt 3179
_reflns_number_total 3625
_reflns_threshold_expression >2\s(I)
_cod_data_source_file jo062627rsi20070130_025609_1.cif
_cod_data_source_block 4c
_cod_depositor_comments
;
The following automatic conversions were performed:
'_symmetry_cell_setting' value 'Triclinic' changed to 'triclinic'
according to '/home/saulius/struct/CIF-dictionaries/cif_core.dic'
dictionary named 'cif_core.dic' version 2.4.1 from 2010-06-29.

Automatic conversion script
Id: cif_fix_enum 1527 2010-12-29 10:47:43Z saulius 
;
_cod_database_code 4022845

loop_
_symmetry_equiv_pos_as_xyz
'x, y, z'
'-x, -y, -z'

loop_
_atom_site_label
_atom_site_type_symbol
_atom_site_fract_x
_atom_site_fract_y
_atom_site_fract_z
_atom_site_U_iso_or_equiv
_atom_site_adp_type
_atom_site_occupancy
_atom_site_symmetry_multiplicity
_atom_site_calc_flag
_atom_site_refinement_flags
Br1 Br 0.18477(3) 0.03415(3) 0.90271(2) 0.03534(10) Uani 1 1 d .
O1 O 0.1094(2) 0.62657(17) 0.92165(13) 0.0252(3) Uani 1 1 d .
N1 N 0.1576(2) 0.38380(19) 0.87474(15) 0.0199(4) Uani 1 1 d .
H1A H 0.0829 0.3614 0.9348 0.024 Uiso 1 1 calc R
O2 O 0.4763(2) 0.68708(17) 0.67134(13) 0.0255(3) Uani 1 1 d .
N2 N 0.5733(3) 0.5144(2) 0.80138(16) 0.0254(4) Uani 1 1 d .
C2 C 0.1785(3) 0.5207(2) 0.85526(17) 0.0187(4) Uani 1 1 d .
O3 O 0.5220(2) 0.41395(18) 0.88370(13) 0.0279(3) Uani 1 1 d .
C3A C 0.3598(3) 0.3567(2) 0.70038(17) 0.0163(4) Uani 1 1 d .
C3 C 0.2963(3) 0.5207(2) 0.73130(17) 0.0165(4) Uani 1 1 d .
C4 C 0.4845(3) 0.2780(2) 0.60680(18) 0.0200(4) Uani 1 1 d .
H4A H 0.5471 0.3270 0.5476 0.024 Uiso 1 1 calc R
C5 C 0.5163(3) 0.1255(2) 0.60124(19) 0.0240(4) Uani 1 1 d .
H5A H 0.6006 0.0706 0.5368 0.029 Uiso 1 1 calc R
C6 C 0.4281(3) 0.0517(2) 0.6874(2) 0.0254(5) Uani 1 1 d .
H6A H 0.4527 -0.0526 0.6825 0.030 Uiso 1 1 calc R
C7 C 0.3033(3) 0.1318(2) 0.78102(18) 0.0225(4) Uani 1 1 d .
C7A C 0.2699(3) 0.2831(2) 0.78720(17) 0.0179(4) Uani 1 1 d .
C8 C 0.1748(3) 0.6195(2) 0.65153(18) 0.0193(4) Uani 1 1 d .
C9 C 0.1687(3) 0.5691(2) 0.54409(19) 0.0239(4) Uani 1 1 d .
H9A H 0.2372 0.4704 0.5194 0.029 Uiso 1 1 calc R
C10 C 0.0619(3) 0.6637(3) 0.4724(2) 0.0305(5) Uani 1 1 d .
H10A H 0.0595 0.6291 0.3985 0.037 Uiso 1 1 calc R
C11 C -0.0401(3) 0.8065(3) 0.5073(2) 0.0371(6) Uani 1 1 d .
H11A H -0.1132 0.8700 0.4582 0.045 Uiso 1 1 calc R
C12 C -0.0351(4) 0.8565(3) 0.6147(2) 0.0379(6) Uani 1 1 d .
H12A H -0.1060 0.9547 0.6397 0.046 Uiso 1 1 calc R
C13 C 0.0726(3) 0.7648(2) 0.6864(2) 0.0292(5) Uani 1 1 d .
H13A H 0.0767 0.8009 0.7594 0.035 Uiso 1 1 calc R
C14 C 0.4547(3) 0.5833(2) 0.73259(17) 0.0182(4) Uani 1 1 d .
C15 C 0.6997(3) 0.5836(3) 0.8301(2) 0.0356(6) Uani 1 1 d .
H15A H 0.7255 0.6521 0.7675 0.053 Uiso 1 1 calc R
H15B H 0.8132 0.5067 0.8383 0.053 Uiso 1 1 calc R
H15C H 0.6455 0.6387 0.9038 0.053 Uiso 1 1 calc R
C16 C 0.6610(4) 0.2712(3) 0.8693(3) 0.0421(6) Uani 1 1 d .
H16A H 0.6245 0.2018 0.9274 0.063 Uiso 1 1 calc R
H16B H 0.7758 0.2819 0.8803 0.063 Uiso 1 1 calc R
H16C H 0.6770 0.2330 0.7906 0.063 Uiso 1 1 calc R

loop_
_atom_site_aniso_label
_atom_site_aniso_U_11
_atom_site_aniso_U_22
_atom_site_aniso_U_33
_atom_site_aniso_U_23
_atom_site_aniso_U_13
_atom_site_aniso_U_12
Br1 0.04307(16) 0.02371(14) 0.03674(15) 0.00843(9) 0.00297(10) -0.01552(10)
O1 0.0280(8) 0.0214(8) 0.0230(8) -0.0039(6) 0.0057(6) -0.0094(6)
N1 0.0210(8) 0.0184(8) 0.0190(8) 0.0009(7) 0.0028(7) -0.0087(7)
O2 0.0282(8) 0.0245(8) 0.0277(8) 0.0050(6) -0.0040(6) -0.0156(6)
N2 0.0267(9) 0.0297(10) 0.0259(10) 0.0076(8) -0.0090(8) -0.0163(8)
C2 0.0170(9) 0.0208(10) 0.0183(9) 0.0011(7) -0.0009(7) -0.0077(8)
O3 0.0319(8) 0.0294(8) 0.0251(8) 0.0085(6) -0.0085(7) -0.0134(7)
C3A 0.0163(9) 0.0167(9) 0.0170(9) 0.0016(7) -0.0035(7) -0.0068(7)
C3 0.0172(9) 0.0161(9) 0.0155(9) 0.0006(7) -0.0006(7) -0.0061(7)
C4 0.0195(10) 0.0227(10) 0.0173(10) 0.0010(8) -0.0021(8) -0.0072(8)
C5 0.0226(10) 0.0228(11) 0.0240(11) -0.0060(8) -0.0022(8) -0.0041(8)
C6 0.0269(11) 0.0181(10) 0.0305(12) -0.0020(8) -0.0065(9) -0.0053(8)
C7 0.0265(11) 0.0196(10) 0.0230(10) 0.0052(8) -0.0038(8) -0.0109(8)
C7A 0.0176(9) 0.0186(10) 0.0180(9) 0.0021(7) -0.0030(7) -0.0071(7)
C8 0.0162(9) 0.0193(10) 0.0224(10) 0.0043(8) -0.0021(8) -0.0075(8)
C9 0.0225(10) 0.0258(11) 0.0257(11) 0.0040(8) -0.0058(8) -0.0108(9)
C10 0.0292(12) 0.0370(13) 0.0318(12) 0.0082(10) -0.0135(10) -0.0160(10)
C11 0.0298(12) 0.0357(14) 0.0469(16) 0.0157(11) -0.0161(11) -0.0090(10)
C12 0.0359(13) 0.0229(12) 0.0498(16) 0.0049(11) -0.0121(12) -0.0005(10)
C13 0.0314(12) 0.0208(11) 0.0336(12) 0.0015(9) -0.0079(10) -0.0052(9)
C14 0.0185(9) 0.0196(10) 0.0167(9) -0.0025(7) 0.0005(7) -0.0080(8)
C15 0.0337(13) 0.0467(15) 0.0372(14) 0.0043(11) -0.0150(11) -0.0233(11)
C16 0.0435(15) 0.0324(14) 0.0535(17) 0.0097(12) -0.0274(13) -0.0067(11)

loop_
_atom_type_symbol
_atom_type_description
_atom_type_scat_dispersion_real
_atom_type_scat_dispersion_imag
_atom_type_scat_source
C C 0.0033 0.0016 'International Tables Vol C Tables 4.2.6.8 and 6.1.1.4'
H H 0.0000 0.0000 'International Tables Vol C Tables 4.2.6.8 and 6.1.1.4'
N N 0.0061 0.0033 'International Tables Vol C Tables 4.2.6.8 and 6.1.1.4'
O O 0.0106 0.0060 'International Tables Vol C Tables 4.2.6.8 and 6.1.1.4'
Br Br -0.2901 2.4595 'International Tables Vol C Tables 4.2.6.8 and 6.1.1.4'

loop_
_geom_angle_atom_site_label_1
_geom_angle_atom_site_label_2
_geom_angle_atom_site_label_3
_geom_angle
C2 N1 C7A 111.41(16)
C14 N2 O3 116.80(16)
C14 N2 C15 121.26(19)
O3 N2 C15 116.14(17)
O1 C2 N1 125.72(18)
O1 C2 C3 126.14(18)
N1 C2 C3 108.05(16)
N2 O3 C16 109.94(18)
C4 C3A C7A 120.09(18)
C4 C3A C3 131.21(18)
C7A C3A C3 108.70(16)
C3A C3 C8 113.66(16)
C3A C3 C2 101.11(15)
C8 C3 C2 108.53(15)
C3A C3 C14 113.31(16)
C8 C3 C14 108.37(15)
C2 C3 C14 111.68(16)
C3A C4 C5 118.57(19)
C6 C5 C4 121.57(19)
C5 C6 C7 119.4(2)
C7A C7 C6 119.61(19)
C7A C7 Br1 119.77(16)
C6 C7 Br1 120.58(16)
C7 C7A C3A 120.79(18)
C7 C7A N1 129.42(18)
C3A C7A N1 109.73(17)
C9 C8 C13 119.2(2)
C9 C8 C3 121.59(18)
C13 C8 C3 119.22(19)
C8 C9 C10 119.9(2)
C11 C10 C9 120.9(2)
C10 C11 C12 119.3(2)
C11 C12 C13 120.7(2)
C12 C13 C8 120.1(2)
O2 C14 N2 120.66(18)
O2 C14 C3 121.97(18)
N2 C14 C3 117.32(17)

loop_
_geom_bond_atom_site_label_1
_geom_bond_atom_site_label_2
_geom_bond_distance
Br1 C7 1.895(2)
O1 C2 1.218(2)
N1 C2 1.360(3)
N1 C7A 1.398(3)
O2 C14 1.216(2)
N2 C14 1.348(3)
N2 O3 1.402(2)
N2 C15 1.460(3)
C2 C3 1.550(3)
O3 C16 1.442(3)
C3A C4 1.383(3)
C3A C7A 1.396(3)
C3A C3 1.518(3)
C3 C8 1.539(3)
C3 C14 1.551(3)
C4 C5 1.392(3)
C5 C6 1.385(3)
C6 C7 1.389(3)
C7 C7A 1.378(3)
C8 C9 1.388(3)
C8 C13 1.396(3)
C9 C10 1.395(3)
C10 C11 1.376(4)
C11 C12 1.383(4)
C12 C13 1.387(3)

loop_
_geom_hbond_atom_site_label_D
_geom_hbond_atom_site_label_H
_geom_hbond_atom_site_label_A
_geom_hbond_distance_DH
_geom_hbond_distance_HA
_geom_hbond_distance_DA
_geom_hbond_angle_DHA
_geom_hbond_site_symmetry_A
N1 H1A O1 0.88 2.00 2.853(2) 163.6 2_567

loop_
_geom_torsion_atom_site_label_1
_geom_torsion_atom_site_label_2
_geom_torsion_atom_site_label_3
_geom_torsion_atom_site_label_4
_geom_torsion
C7A N1 C2 O1 -173.8(2)
C7A N1 C2 C3 9.4(2)
C14 N2 O3 C16 125.4(2)
C15 N2 O3 C16 -81.1(2)
C4 C3A C3 C8 71.6(3)
C7A C3A C3 C8 -108.98(18)
C4 C3A C3 C2 -172.3(2)
C7A C3A C3 C2 7.1(2)
C4 C3A C3 C14 -52.7(3)
C7A C3A C3 C14 126.73(17)
O1 C2 C3 C3A 173.3(2)
N1 C2 C3 C3A -9.9(2)
O1 C2 C3 C8 -66.9(3)
N1 C2 C3 C8 109.93(18)
O1 C2 C3 C14 52.5(3)
N1 C2 C3 C14 -130.67(17)
C7A C3A C4 C5 0.5(3)
C3 C3A C4 C5 179.8(2)
C3A C4 C5 C6 -0.8(3)
C4 C5 C6 C7 0.7(3)
C5 C6 C7 C7A -0.4(3)
C5 C6 C7 Br1 -178.29(16)
C6 C7 C7A C3A 0.1(3)
Br1 C7 C7A C3A 178.03(15)
C6 C7 C7A N1 -176.8(2)
Br1 C7 C7A N1 1.1(3)
C4 C3A C7A C7 -0.2(3)
C3 C3A C7A C7 -179.64(19)
C4 C3A C7A N1 177.33(18)
C3 C3A C7A N1 -2.1(2)
C2 N1 C7A C7 172.5(2)
C2 N1 C7A C3A -4.8(2)
C3A C3 C8 C9 -17.3(3)
C2 C3 C8 C9 -128.9(2)
C14 C3 C8 C9 109.6(2)
C3A C3 C8 C13 164.73(18)
C2 C3 C8 C13 53.1(2)
C14 C3 C8 C13 -68.4(2)
C13 C8 C9 C10 0.2(3)
C3 C8 C9 C10 -177.73(19)
C8 C9 C10 C11 -0.8(3)
C9 C10 C11 C12 0.4(4)
C10 C11 C12 C13 0.5(4)
C11 C12 C13 C8 -1.1(4)
C9 C8 C13 C12 0.7(3)
C3 C8 C13 C12 178.8(2)
O3 N2 C14 O2 169.19(18)
C15 N2 C14 O2 17.1(3)
O3 N2 C14 C3 -13.3(3)
C15 N2 C14 C3 -165.44(19)
C3A C3 C14 O2 122.3(2)
C8 C3 C14 O2 -4.8(3)
C2 C3 C14 O2 -124.3(2)
C3A C3 C14 N2 -55.2(2)
C8 C3 C14 N2 177.73(17)
C2 C3 C14 N2 58.2(2)

loop_
_cod_related_entry_id
_cod_related_entry_database
_cod_related_entry_code
1 ChemSpider 17284455
